data_3000593
loop_
_publ_author_name
'Jack Simonson'

_publ_section_title
;
 ?
;
_journal_name_full 'To be published in Physical Review Materials'
_chemical_formula_sum 'Co In2'
_space_group_name_Hall 'F 2 2 -1d'
_space_group_name_H-M_alt 'F d d d :1'
_cell_angle_alpha 90
_cell_angle_beta 90
_cell_angle_gamma 90
_cell_length_a 17.8332(9)
_cell_length_b 9.3892(8)
_cell_length_c 5.2817(3)
_cell_measurement_temperature 296
_cell_volume 884.37(10)
_diffrn_ambient_temperature 296
_diffrn_radiation_probe x-ray
_diffrn_radiation_type 'Ag K\a'
_diffrn_radiation_wavelength 0.56087
_refine_ls_goodness_of_fit_gt 1.0301
_refine_ls_goodness_of_fit_ref 1.0200
_refine_ls_R_factor_all 0.0324
_refine_ls_R_factor_gt 0.0174
_refine_ls_wR_factor_gt 0.0352
_refine_ls_wR_factor_ref 0.0420
_cod_database_code 3000593
_cod_hold_until_date 2025-09-14
_cod_depositor_requested_release_date 2025-09-14

loop_
_atom_site_label
_atom_site_fract_x
_atom_site_fract_y
_atom_site_fract_z
? ? ? ?
